data_4345138
loop_
_publ_author_name
'Riedl, Christoph A.'
'Flocke, Lea S.'
'Hejl, Michaela'
'Roller, Alexander'
'Klose, Matthias H. M.'
'Jakupec, Michael A.'
'Kandioller, Wolfgang'
'Keppler, Bernhard K.'

_publ_section_title
;
 Introducing the 4-Phenyl-1,2,3-Triazole Moiety as a Versatile Scaffold
 for the Development of Cytotoxic Ruthenium(II) and Osmium(II) Arene
 Cyclometalates.
;
_journal_issue 1
_journal_name_full 'Inorganic chemistry'
_journal_page_first 528
_journal_page_last 541
_journal_paper_doi 10.1021/acs.inorgchem.6b02430
_journal_volume 56
_journal_year 2017
_chemical_formula_moiety '2(C21 H24 N3 O2 Os), 2(C0.5 H Cl), 2(Cl)'
_chemical_formula_sum 'C43 H50 Cl4 N6 O4 Os2'
_chemical_formula_weight 1237.09
_chemical_name_systematic
;
[Chlorido(methyl-2''-(4-(2'-kC)-phenyl-(3-kN)-1,2,3-triazol-1-yl)acetato) 
(n6-p-cymene)osmium (II)]
;
_space_group_crystal_system triclinic
_space_group_IT_number 2
_space_group_name_Hall '-P 1'
_space_group_name_H-M_alt 'P -1'
_symmetry_space_group_name_Hall '-P 1'
_symmetry_space_group_name_H-M 'P -1'
_atom_sites_solution_hydrogens geom
_atom_sites_solution_primary heavy
_audit_creation_date 2016-04-05
_audit_creation_method
;
Olex2 1.2
(compiled 2016.02.19 svn.r3266 for OlexSys, GUI svn.r5155)
;
_cell_angle_alpha 76.6641(13)
_cell_angle_beta 73.8971(12)
_cell_angle_gamma 79.9377(12)
_cell_formula_units_Z 1
_cell_length_a 10.0609(3)
_cell_length_b 10.5393(3)
_cell_length_c 11.3932(3)
_cell_measurement_reflns_used 9989
_cell_measurement_temperature 100.0
_cell_measurement_theta_max 25.380
_cell_measurement_theta_min 2.471
_cell_volume 1121.43(6)
_computing_cell_refinement 'APEX2 v2013.6-2'
_computing_data_collection 'APEX2 v2013.6-2'
_computing_data_reduction 'APEX2 v2013.6-2'
_computing_molecular_graphics 'Olex2 (Dolomanov et al., 2009)'
_computing_publication_material 'Olex2 (Dolomanov et al., 2009)'
_computing_structure_refinement 'XL (Sheldrick, 2008)'
_computing_structure_solution 'ShelXS (Sheldrick, 2008)'
_diffrn_ambient_temperature 100.0
_diffrn_measured_fraction_theta_full 0.999
_diffrn_measured_fraction_theta_max 0.998
_diffrn_measurement_device_type 'Bruker D8 Venture'
_diffrn_measurement_method '\f and \w scans'
_diffrn_radiation_type MoK\a
_diffrn_radiation_wavelength 0.71073
_diffrn_reflns_av_R_equivalents 0.0419
_diffrn_reflns_av_unetI/netI 0.0226
_diffrn_reflns_Laue_measured_fraction_full 0.999
_diffrn_reflns_Laue_measured_fraction_max 0.998
_diffrn_reflns_limit_h_max 12
_diffrn_reflns_limit_h_min -12
_diffrn_reflns_limit_k_max 12
_diffrn_reflns_limit_k_min -12
_diffrn_reflns_limit_l_max 13
_diffrn_reflns_limit_l_min -13
_diffrn_reflns_number 29819
_diffrn_reflns_point_group_measured_fraction_full 0.999
_diffrn_reflns_point_group_measured_fraction_max 0.998
_diffrn_reflns_theta_full 25.242
_diffrn_reflns_theta_max 25.414
_diffrn_reflns_theta_min 2.471
_diffrn_source 'INCOATEC microfocus sealed tube'
_diffrn_standards_number 0
_exptl_absorpt_coefficient_mu 5.946
_exptl_absorpt_correction_T_max 0.7452
_exptl_absorpt_correction_T_min 0.6611
_exptl_absorpt_correction_type multi-scan
_exptl_absorpt_process_details
;
SADABS-2012/1 (Bruker,2012) was used for absorption correction. 
wR2(int) was 0.0723 before and 0.0460 after correction. 
The Ratio of minimum to maximum transmission is 0.8871. 
The \l/2 correction factor is 0.0015.
;
_exptl_crystal_colour 'clear yellow'
_exptl_crystal_colour_lustre clear
_exptl_crystal_colour_primary yellow
_exptl_crystal_density_diffrn 1.832
_exptl_crystal_description block
_exptl_crystal_F_000 602
_exptl_crystal_size_max 0.08
_exptl_crystal_size_mid 0.069
_exptl_crystal_size_min 0.029
_refine_diff_density_max 1.318
_refine_diff_density_min -1.684
_refine_diff_density_rms 0.104
_refine_ls_extinction_method none
_refine_ls_goodness_of_fit_ref 1.094
_refine_ls_hydrogen_treatment constr
_refine_ls_matrix_type full
_refine_ls_number_parameters 325
_refine_ls_number_reflns 4118
_refine_ls_number_restraints 2
_refine_ls_restrained_S_all 1.094
_refine_ls_R_factor_all 0.0251
_refine_ls_R_factor_gt 0.0213
_refine_ls_shift/su_max 0.003
_refine_ls_shift/su_mean 0.000
_refine_ls_structure_factor_coef Fsqd
_refine_ls_weighting_details 'w=1/[\s^2^(Fo^2^)+(0.0116P)^2^+3.2737P] where P=(Fo^2^+2Fc^2^)/3'
_refine_ls_weighting_scheme calc
_refine_ls_wR_factor_gt 0.0447
_refine_ls_wR_factor_ref 0.0459
_reflns_Friedel_coverage 0.000
_reflns_number_gt 3815
_reflns_number_total 4118
_reflns_threshold_expression 'I > 2\s(I)'
_cod_data_source_file ic6b02430_si_002.cif
_cod_data_source_block chri309_p-1
_cod_database_code 4345138
_shelxl_version_number 2013-3
_shelx_space_group_comment
;
The symmetry employed for this shelxl refinement is uniquely defined
by the following loop, which should always be used as a source of
symmetry information in preference to the above space-group names.
They are only intended as comments.
;
_shelx_estimated_absorpt_t_max 0.846
_shelx_estimated_absorpt_t_min 0.648

loop_
_space_group_symop_operation_xyz
'x, y, z'
'-x, -y, -z'

loop_
_atom_site_label
_atom_site_type_symbol
_atom_site_fract_x
_atom_site_fract_y
_atom_site_fract_z
_atom_site_U_iso_or_equiv
_atom_site_adp_type
_atom_site_occupancy
_atom_site_site_symmetry_order
_atom_site_calc_flag
_atom_site_refinement_flags_posn
_atom_site_refinement_flags_occupancy
_atom_site_disorder_assembly
_atom_site_disorder_group
Os1 Os 0.25968(2) 0.13019(2) 1.15682(2) 0.01721(5) Uani 1 1 d . . . .
N1 N 0.0907(3) 0.1496(3) 0.8576(3) 0.0167(6) Uani 1 1 d D . . .
N2 N 0.2044(3) 0.1330(3) 0.9016(3) 0.0173(6) Uani 1 1 d . . . .
N3 N 0.1559(3) 0.1371(3) 1.0211(3) 0.0137(6) Uani 1 1 d . . . .
C4 C 0.0135(3) 0.1564(3) 1.0529(3) 0.0140(7) Uani 1 1 d . . . .
C5 C -0.0288(4) 0.1647(3) 0.9468(3) 0.0163(7) Uani 1 1 d . . . .
H5 H -0.1216 0.1781 0.9378 0.020 Uiso 1 1 calc R . . .
C6 C -0.0494(4) 0.1605(3) 1.1834(3) 0.0133(7) Uani 1 1 d . . . .
C7 C 0.0507(4) 0.1451(3) 1.2538(3) 0.0146(7) Uani 1 1 d . . . .
C8 C -0.0045(4) 0.1406(3) 1.3818(3) 0.0185(8) Uani 1 1 d . . . .
H8 H 0.0577 0.1274 1.4339 0.022 Uiso 1 1 calc R . . .
C9 C -0.1469(4) 0.1549(4) 1.4350(4) 0.0233(8) Uani 1 1 d . . . .
H9 H -0.1800 0.1514 1.5221 0.028 Uiso 1 1 calc R . . .
C10 C -0.2415(4) 0.1741(4) 1.3619(4) 0.0233(8) Uani 1 1 d . . . .
H10 H -0.3388 0.1858 1.3985 0.028 Uiso 1 1 calc R . . .
C11 C -0.1929(4) 0.1761(3) 1.2355(3) 0.0183(8) Uani 1 1 d . . . .
H11 H -0.2564 0.1879 1.1847 0.022 Uiso 1 1 calc R . . .
C13 C 0.1195(4) 0.2969(4) 0.6497(4) 0.0234(8) Uani 1 1 d D . . .
O1A O 0.0956(16) 0.388(3) 0.718(3) 0.021(3) Uani 0.652(5) 1 d . P A 1
O2A O 0.1657(18) 0.321(2) 0.535(2) 0.028(3) Uani 0.652(5) 1 d . P A 1
C12A C 0.102(5) 0.1610(10) 0.7253(8) 0.021(3) Uani 0.652(5) 1 d D P A 1
H12A H 0.0165 0.1336 0.7158 0.026 Uiso 0.652(5) 1 calc R P A 1
H12B H 0.1819 0.0996 0.6913 0.026 Uiso 0.652(5) 1 calc R P A 1
C14A C 0.1063(12) 0.5200(19) 0.6517(18) 0.026(3) Uani 0.652(5) 1 d . P A 1
H14A H 0.0761 0.5803 0.7106 0.039 Uiso 0.652(5) 1 calc GR P A 1
H14B H 0.0470 0.5413 0.5930 0.039 Uiso 0.652(5) 1 calc GR P A 1
H14C H 0.2033 0.5290 0.6060 0.039 Uiso 0.652(5) 1 calc GR P A 1
C15A C 0.3496(7) 0.3139(6) 1.0475(7) 0.0221(14) Uani 0.652(5) 1 d . P A 1
C16A C 0.4563(6) 0.2087(6) 1.0184(6) 0.0161(14) Uani 0.652(5) 1 d . P A 1
H16A H 0.4988 0.2047 0.9336 0.019 Uiso 0.652(5) 1 calc R P A 1
C17A C 0.5003(8) 0.1113(8) 1.1112(7) 0.0146(14) Uani 0.652(5) 1 d . P A 1
H17A H 0.5729 0.0438 1.0890 0.018 Uiso 0.652(5) 1 calc R P A 1
C18A C 0.4339(9) 0.1145(7) 1.2420(7) 0.0208(17) Uani 0.652(5) 1 d . P A 1
C19A C 0.3364(7) 0.2250(7) 1.2687(6) 0.0205(15) Uani 0.652(5) 1 d . P A 1
H19A H 0.2984 0.2343 1.3529 0.025 Uiso 0.652(5) 1 calc R P A 1
C20A C 0.2934(7) 0.3234(6) 1.1716(8) 0.0219(17) Uani 0.652(5) 1 d . P A 1
H20A H 0.2263 0.3954 1.1924 0.026 Uiso 0.652(5) 1 calc R P A 1
C21A C 0.3017(9) 0.4129(8) 0.9410(8) 0.0380(16) Uani 0.652(5) 1 d . P A 1
H21A H 0.2980 0.3619 0.8783 0.046 Uiso 0.652(5) 1 calc R P A 1
C22A C 0.4129(10) 0.5070(8) 0.8766(9) 0.0589(17) Uani 0.652(5) 1 d . P A 1
H22A H 0.5049 0.4560 0.8582 0.088 Uiso 0.652(5) 1 calc GR P A 1
H22B H 0.4120 0.5662 0.9318 0.088 Uiso 0.652(5) 1 calc GR P A 1
H22C H 0.3925 0.5586 0.7990 0.088 Uiso 0.652(5) 1 calc GR P A 1
C23A C 0.1567(11) 0.4827(8) 0.9825(9) 0.0589(17) Uani 0.652(5) 1 d . P A 1
H23A H 0.1566 0.5359 1.0426 0.088 Uiso 0.652(5) 1 calc GR P A 1
H23B H 0.0910 0.4176 1.0216 0.088 Uiso 0.652(5) 1 calc GR P A 1
H23C H 0.1288 0.5397 0.9102 0.088 Uiso 0.652(5) 1 calc GR P A 1
C24A C 0.4712(11) 0.0063(9) 1.3380(10) 0.032(2) Uani 0.652(5) 1 d . P A 1
H24A H 0.4792 -0.0773 1.3112 0.048 Uiso 0.652(5) 1 calc GR P A 1
H24B H 0.3988 0.0066 1.4160 0.048 Uiso 0.652(5) 1 calc GR P A 1
H24C H 0.5605 0.0170 1.3512 0.048 Uiso 0.652(5) 1 calc GR P A 1
C0AA C 0.5008(17) -0.0484(15) 1.3153(15) 0.020(3) Uani 0.348(5) 1 d . P A 2
H0AA H 0.5441 -0.1086 1.2577 0.031 Uiso 0.348(5) 1 calc GR P A 2
H0AB H 0.4241 -0.0873 1.3798 0.031 Uiso 0.348(5) 1 calc GR P A 2
H0AC H 0.5704 -0.0328 1.3543 0.031 Uiso 0.348(5) 1 calc GR P A 2
O1B O 0.063(4) 0.390(5) 0.720(5) 0.021(3) Uani 0.348(5) 1 d . P A 2
O2B O 0.133(4) 0.311(5) 0.545(4) 0.028(3) Uani 0.348(5) 1 d . P A 2
C6B C 0.117(9) 0.1586(19) 0.7235(15) 0.021(3) Uani 0.348(5) 1 d D P A 2
H6BA H 0.0441 0.1182 0.7069 0.026 Uiso 0.348(5) 1 calc R P A 2
H6BB H 0.2078 0.1072 0.6941 0.026 Uiso 0.348(5) 1 calc R P A 2
C8B C 0.065(3) 0.531(4) 0.648(4) 0.026(3) Uani 0.348(5) 1 d . P A 2
H8BA H 0.0486 0.5908 0.7057 0.039 Uiso 0.348(5) 1 calc GR P A 2
H8BB H -0.0083 0.5520 0.6022 0.039 Uiso 0.348(5) 1 calc GR P A 2
H8BC H 0.1559 0.5402 0.5885 0.039 Uiso 0.348(5) 1 calc GR P A 2
C15B C 0.3199(10) 0.3167(9) 1.1212(11) 0.0196(18) Uani 0.348(5) 1 d . P A 2
C16B C 0.4210(11) 0.2360(12) 1.0526(9) 0.0196(18) Uani 0.348(5) 1 d G P A 2
H16B H 0.4481 0.2601 0.9645 0.024 Uiso 0.348(5) 1 calc R P A 2
C17B C 0.4826(14) 0.1202(13) 1.1130(12) 0.0196(18) Uani 0.348(5) 1 d G P A 2
H17B H 0.5517 0.0651 1.0662 0.024 Uiso 0.348(5) 1 calc R P A 2
C18B C 0.4430(15) 0.0851(11) 1.2421(12) 0.0196(18) Uani 0.348(5) 1 d G P A 2
C19B C 0.3419(11) 0.1658(12) 1.3107(9) 0.0196(18) Uani 0.348(5) 1 d G P A 2
H19B H 0.3149 0.1418 1.3988 0.024 Uiso 0.348(5) 1 calc R P A 2
C20B C 0.2804(8) 0.2816(10) 1.2502(10) 0.0196(18) Uani 0.348(5) 1 d G P A 2
H20B H 0.2113 0.3367 1.2971 0.024 Uiso 0.348(5) 1 calc R P A 2
C21B C 0.2497(15) 0.4462(12) 1.0583(13) 0.0380(16) Uani 0.348(5) 1 d . P A 2
H21B H 0.1478 0.4499 1.0994 0.046 Uiso 0.348(5) 1 calc R P A 2
C22B C 0.264(3) 0.4614(18) 0.924(2) 0.0589(17) Uani 0.348(5) 1 d . P A 2
H22D H 0.2661 0.3754 0.9035 0.088 Uiso 0.348(5) 1 calc GR P A 2
H22E H 0.3502 0.4988 0.8772 0.088 Uiso 0.348(5) 1 calc GR P A 2
H22F H 0.1841 0.5201 0.9007 0.088 Uiso 0.348(5) 1 calc GR P A 2
C23B C 0.3020(19) 0.5627(14) 1.0859(16) 0.0589(17) Uani 0.348(5) 1 d . P A 2
H23D H 0.4008 0.5655 1.0434 0.088 Uiso 0.348(5) 1 calc GR P A 2
H23E H 0.2902 0.5518 1.1758 0.088 Uiso 0.348(5) 1 calc GR P A 2
H23F H 0.2483 0.6448 1.0560 0.088 Uiso 0.348(5) 1 calc GR P A 2
C24 C 0.5379(12) 0.5560(10) 0.5806(12) 0.060(3) Uani 0.5 1 d . P . .
H H 0.4561 0.5908 0.6408 0.072 Uiso 0.32 1 calc R P B -1
HA H 0.6170 0.6031 0.5749 0.072 Uiso 0.32 1 calc R P B -1
HB H 0.4615 0.5982 0.6403 0.072 Uiso 0.18 1 calc R P C -2
HC H 0.6271 0.5717 0.5924 0.072 Uiso 0.18 1 calc R P C -2
Cl2B Cl 0.5268(16) 0.6301(9) 0.4312(11) 0.0601(12) Uani 0.18 1 d . P D -2
Cl3B Cl 0.5277(12) 0.3806(11) 0.6169(11) 0.0601(12) Uani 0.18 1 d . P D -2
Cl2A Cl 0.5013(8) 0.5884(5) 0.4367(7) 0.0601(12) Uani 0.32 1 d . P D -1
Cl3A Cl 0.5800(7) 0.3857(6) 0.6383(5) 0.0601(12) Uani 0.32 1 d . P D -1
Cl1 Cl 0.25275(10) -0.10520(8) 1.20554(9) 0.0221(2) Uani 1 1 d . . . .

loop_
_atom_site_aniso_label
_atom_site_aniso_U_11
_atom_site_aniso_U_22
_atom_site_aniso_U_33
_atom_site_aniso_U_23
_atom_site_aniso_U_13
_atom_site_aniso_U_12
Os1 0.01175(8) 0.01615(8) 0.02860(9) -0.01156(6) -0.00839(6) 0.00072(5)
N1 0.0255(17) 0.0128(15) 0.0106(15) -0.0004(12) -0.0022(13) -0.0049(12)
N2 0.0201(16) 0.0134(15) 0.0168(16) -0.0046(12) 0.0002(13) -0.0031(12)
N3 0.0128(14) 0.0110(14) 0.0169(16) -0.0026(12) -0.0026(12) -0.0020(11)
C4 0.0125(17) 0.0108(16) 0.0192(18) -0.0021(14) -0.0047(14) -0.0023(13)
C5 0.0152(18) 0.0170(18) 0.0171(18) -0.0020(14) -0.0043(14) -0.0038(14)
C6 0.0159(18) 0.0099(16) 0.0138(17) -0.0031(13) -0.0031(14) -0.0009(13)
C7 0.0187(18) 0.0068(16) 0.0179(18) -0.0037(14) -0.0048(15) 0.0014(13)
C8 0.028(2) 0.0117(17) 0.0194(19) -0.0028(14) -0.0123(16) -0.0015(15)
C9 0.033(2) 0.0169(18) 0.0163(19) -0.0035(15) -0.0001(16) -0.0023(16)
C10 0.0185(19) 0.0213(19) 0.023(2) -0.0015(16) 0.0027(16) 0.0002(15)
C11 0.0159(18) 0.0177(18) 0.0187(19) 0.0006(15) -0.0041(15) -0.0006(14)
C13 0.034(2) 0.0191(19) 0.018(2) -0.0054(16) -0.0044(17) -0.0058(16)
O1A 0.035(8) 0.0131(15) 0.0146(15) -0.0027(12) -0.004(7) -0.006(6)
O2A 0.047(9) 0.025(4) 0.010(4) -0.002(3) 0.005(6) -0.018(5)
C12A 0.032(9) 0.020(2) 0.0128(19) -0.0047(15) -0.002(2) -0.008(2)
C14A 0.043(9) 0.014(4) 0.024(3) -0.001(3) -0.017(7) 0.003(6)
C15A 0.027(4) 0.017(3) 0.030(4) 0.004(3) -0.017(3) -0.014(3)
C16A 0.014(3) 0.019(3) 0.016(3) -0.001(2) -0.001(2) -0.012(3)
C17A 0.005(3) 0.021(3) 0.019(3) -0.003(3) -0.006(2) -0.001(2)
C18A 0.019(4) 0.034(4) 0.013(3) 0.001(3) -0.008(3) -0.016(3)
C19A 0.023(3) 0.023(4) 0.022(4) -0.012(3) -0.006(3) -0.010(3)
C20A 0.022(3) 0.013(3) 0.037(5) -0.015(3) -0.011(3) -0.001(2)
C21A 0.051(4) 0.027(3) 0.046(4) 0.006(3) -0.029(3) -0.019(3)
C22A 0.083(4) 0.034(3) 0.073(4) 0.016(3) -0.054(4) -0.023(3)
C23A 0.083(4) 0.034(3) 0.073(4) 0.016(3) -0.054(4) -0.023(3)
C24A 0.036(5) 0.033(6) 0.035(5) 0.001(4) -0.021(4) -0.013(4)
C0AA 0.019(8) 0.025(9) 0.019(8) 0.011(6) -0.016(6) -0.010(7)
O1B 0.035(8) 0.0131(15) 0.0146(15) -0.0027(12) -0.004(7) -0.006(6)
O2B 0.047(9) 0.025(4) 0.010(4) -0.002(3) 0.005(6) -0.018(5)
C6B 0.032(9) 0.020(2) 0.0128(19) -0.0047(15) -0.002(2) -0.008(2)
C8B 0.043(9) 0.014(4) 0.024(3) -0.001(3) -0.017(7) 0.003(6)
C15B 0.008(3) 0.028(4) 0.026(4) -0.017(3) 0.001(3) -0.003(2)
C16B 0.008(3) 0.028(4) 0.026(4) -0.017(3) 0.001(3) -0.003(2)
C17B 0.008(3) 0.028(4) 0.026(4) -0.017(3) 0.001(3) -0.003(2)
C18B 0.008(3) 0.028(4) 0.026(4) -0.017(3) 0.001(3) -0.003(2)
C19B 0.008(3) 0.028(4) 0.026(4) -0.017(3) 0.001(3) -0.003(2)
C20B 0.008(3) 0.028(4) 0.026(4) -0.017(3) 0.001(3) -0.003(2)
C21B 0.051(4) 0.027(3) 0.046(4) 0.006(3) -0.029(3) -0.019(3)
C22B 0.083(4) 0.034(3) 0.073(4) 0.016(3) -0.054(4) -0.023(3)
C23B 0.083(4) 0.034(3) 0.073(4) 0.016(3) -0.054(4) -0.023(3)
C24 0.056(7) 0.036(6) 0.083(9) -0.023(6) -0.006(6) 0.005(5)
Cl2B 0.086(3) 0.0401(17) 0.0466(17) -0.0063(16) -0.0155(15) 0.008(2)
Cl3B 0.086(3) 0.0401(17) 0.0466(17) -0.0063(16) -0.0155(15) 0.008(2)
Cl2A 0.086(3) 0.0401(17) 0.0466(17) -0.0063(16) -0.0155(15) 0.008(2)
Cl3A 0.086(3) 0.0401(17) 0.0466(17) -0.0063(16) -0.0155(15) 0.008(2)
Cl1 0.0272(5) 0.0168(4) 0.0277(5) -0.0088(4) -0.0153(4) 0.0032(4)

loop_
_atom_type_symbol
_atom_type_description
_atom_type_scat_dispersion_real
_atom_type_scat_dispersion_imag
_atom_type_scat_source
C C 0.0033 0.0016 'International Tables Vol C Tables 4.2.6.8 and 6.1.1.4'
H H 0.0000 0.0000 'International Tables Vol C Tables 4.2.6.8 and 6.1.1.4'
Cl Cl 0.1484 0.1585 'International Tables Vol C Tables 4.2.6.8 and 6.1.1.4'
N N 0.0061 0.0033 'International Tables Vol C Tables 4.2.6.8 and 6.1.1.4'
O O 0.0106 0.0060 'International Tables Vol C Tables 4.2.6.8 and 6.1.1.4'
Os Os -1.2165 7.6030 'International Tables Vol C Tables 4.2.6.8 and 6.1.1.4'

loop_
_geom_angle_atom_site_label_1
_geom_angle_atom_site_label_2
_geom_angle_atom_site_label_3
_geom_angle
_geom_angle_site_symmetry_1
_geom_angle_site_symmetry_3
N3 Os1 C7 76.80(12) . .
N3 Os1 C15A 89.48(17) . .
N3 Os1 C18A 159.0(2) . .
N3 Os1 C19A 151.3(2) . .
N3 Os1 C20A 112.9(2) . .
N3 Os1 C15B 104.3(3) . .
N3 Os1 C17B 121.4(4) . .
N3 Os1 C18B 155.4(3) . .
N3 Os1 C19B 167.0(3) . .
N3 Os1 C20B 131.3(3) . .
C7 Os1 C15A 118.3(2) . .
C7 Os1 C18A 124.2(2) . .
C7 Os1 C19A 97.8(2) . .
C7 Os1 C20A 95.3(2) . .
C7 Os1 C17B 161.8(4) . .
C7 Os1 C18B 125.9(4) . .
C7 Os1 C19B 95.7(3) . .
C7 Os1 C20B 86.3(2) . .
C18A Os1 C15A 81.3(2) . .
C19A Os1 C15A 68.0(2) . .
C19A Os1 C18A 38.1(3) . .
C19A Os1 C20A 38.8(3) . .
C20A Os1 C15A 36.7(2) . .
C20A Os1 C18A 69.6(2) . .
C15B Os1 C7 106.3(3) . .
C15B Os1 C17B 69.5(3) . .
C15B Os1 C18B 79.9(3) . .
C15B Os1 C19B 67.27(18) . .
C15B Os1 C20B 38.04(14) . .
C16B Os1 N3 99.9(3) . .
C16B Os1 C7 144.3(3) . .
C16B Os1 C15B 39.28(18) . .
C16B Os1 C17B 38.5(2) . .
C16B Os1 C18B 67.8(4) . .
C16B Os1 C19B 79.9(3) . .
C16B Os1 C20B 69.2(2) . .
C17B Os1 C18B 36.8(2) . .
C17B Os1 C19B 66.1(3) . .
C17B Os1 C20B 80.0(3) . .
C18B Os1 C19B 35.92(18) . .
C20B Os1 C18B 65.9(2) . .
C20B Os1 C19B 36.43(12) . .
N2 N1 C5 112.4(3) . .
N2 N1 C12A 121.4(18) . .
N2 N1 C6B 115(3) . .
C5 N1 C12A 126.0(18) . .
C5 N1 C6B 132(3) . .
N3 N2 N1 104.8(3) . .
N2 N3 Os1 130.6(2) . .
N2 N3 C4 111.1(3) . .
C4 N3 Os1 118.2(2) . .
N3 C4 C5 106.8(3) . .
N3 C4 C6 115.0(3) . .
C5 C4 C6 138.2(3) . .
N1 C5 C4 104.8(3) . .
C7 C6 C4 112.9(3) . .
C11 C6 C4 124.0(3) . .
C11 C6 C7 123.1(3) . .
C6 C7 Os1 117.0(2) . .
C8 C7 Os1 127.9(3) . .
C8 C7 C6 115.2(3) . .
C9 C8 C7 122.3(3) . .
C8 C9 C10 120.6(3) . .
C11 C10 C9 119.5(3) . .
C10 C11 C6 119.2(3) . .
O1A C13 C12A 113.5(13) . .
O2A C13 O1A 122.4(16) . .
O2A C13 C12A 123.7(12) . .
O1B C13 C6B 114(3) . .
O2B C13 O1B 126(3) . .
O2B C13 C6B 117(2) . .
C13 O1A C14A 116(2) . .
N1 C12A C13 114.2(7) . .
C16A C15A Os1 74.4(3) . .
C16A C15A C21A 119.2(6) . .
C20A C15A Os1 69.3(3) . .
C20A C15A C16A 118.7(6) . .
C20A C15A C21A 122.2(7) . .
C21A C15A Os1 128.1(4) . .
C15A C16A Os1 68.9(3) . .
C17A C16A Os1 72.6(4) . .
C17A C16A C15A 122.1(5) . .
C16A C17A Os1 72.1(3) . .
C16A C17A C18A 119.6(6) . .
C18A C17A Os1 66.7(3) . .
C17A C18A Os1 75.6(3) . .
C17A C18A C24A 119.3(8) . .
C19A C18A Os1 69.3(4) . .
C19A C18A C17A 117.2(6) . .
C19A C18A C24A 123.5(7) . .
C24A C18A Os1 125.9(6) . .
C18A C19A Os1 72.6(4) . .
C18A C19A C20A 121.7(6) . .
C20A C19A Os1 71.5(3) . .
C15A C20A Os1 74.0(3) . .
C15A C20A C19A 120.3(6) . .
C19A C20A Os1 69.7(3) . .
C15A C21A C22A 109.1(6) . .
C23A C21A C15A 112.9(7) . .
C23A C21A C22A 113.5(7) . .
C13 O1B C8B 115(4) . .
N1 C6B C13 114.0(12) . .
C16B C15B Os1 69.7(4) . .
C16B C15B C20B 120.0 . .
C16B C15B C21B 121.8(9) . .
C20B C15B Os1 75.0(3) . .
C20B C15B C21B 118.2(9) . .
C21B C15B Os1 127.7(7) . .
C15B C16B Os1 71.0(4) . .
C15B C16B C17B 120.0 . .
C17B C16B Os1 74.2(5) . .
C16B C17B Os1 67.3(4) . .
C18B C17B Os1 75.5(3) . .
C18B C17B C16B 120.0 . .
C0AA C18B Os1 129.2(11) . .
C17B C18B Os1 67.7(3) . .
C17B C18B C0AA 122.6(10) . .
C17B C18B C19B 120.0 . .
C19B C18B Os1 72.6(3) . .
C19B C18B C0AA 117.3(10) . .
C18B C19B Os1 71.5(4) . .
C20B C19B Os1 68.5(4) . .
C20B C19B C18B 120.0 . .
C15B C20B Os1 67.0(4) . .
C19B C20B Os1 75.0(4) . .
C19B C20B C15B 120.0 . .
C15B C21B C23B 109.2(10) . .
C22B C21B C15B 116.0(14) . .
C22B C21B C23B 110.6(12) . .
Cl2B C24 Cl3B 114.1(8) . .
Cl2A C24 Cl3A 113.7(7) . .
C24 Cl2B C24 86.6(7) . 2_666
C24 Cl2A C24 105.4(6) 2_666 .

loop_
_geom_bond_atom_site_label_1
_geom_bond_atom_site_label_2
_geom_bond_distance
_geom_bond_site_symmetry_2
Os1 N3 2.075(3) .
Os1 C7 2.084(3) .
Os1 C15A 2.234(6) .
Os1 C18A 2.194(8) .
Os1 C19A 2.150(6) .
Os1 C20A 2.174(6) .
Os1 C15B 2.076(10) .
Os1 C16B 2.060(11) .
Os1 C17B 2.147(14) .
Os1 C18B 2.247(14) .
Os1 C19B 2.262(10) .
Os1 C20B 2.178(8) .
N1 N2 1.341(4) .
N1 C5 1.354(5) .
N1 C12A 1.459(9) .
N1 C6B 1.460(15) .
N2 N3 1.321(4) .
N3 C4 1.368(4) .
C4 C5 1.368(5) .
C4 C6 1.454(5) .
C6 C7 1.418(5) .
C6 C11 1.397(5) .
C7 C8 1.401(5) .
C8 C9 1.388(5) .
C9 C10 1.391(6) .
C10 C11 1.383(5) .
C13 O1A 1.33(3) .
C13 O2A 1.24(2) .
C13 C12A 1.504(9) .
C13 O1B 1.36(5) .
C13 O2B 1.14(5) .
C13 C6B 1.506(15) .
O1A C14A 1.43(3) .
C15A C16A 1.431(9) .
C15A C20A 1.390(9) .
C15A C21A 1.535(10) .
C16A C17A 1.402(8) .
C17A C18A 1.461(9) .
C18A C19A 1.418(10) .
C18A C24A 1.463(12) .
C19A C20A 1.437(10) .
C21A C22A 1.539(11) .
C21A C23A 1.515(14) .
C0AA C18B 1.567(18) .
O1B C8B 1.52(7) .
C15B C16B 1.3900 .
C15B C20B 1.3900 .
C15B C21B 1.539(15) .
C16B C17B 1.3900 .
C17B C18B 1.3900 .
C18B C19B 1.3900 .
C19B C20B 1.3900 .
C21B C22B 1.47(2) .
C21B C23B 1.542(18) .
C24 Cl2B 1.727(18) .
C24 Cl3B 1.813(16) .
C24 Cl2A 1.723(15) .
C24 Cl3A 1.783(12) .
Cl2B C24 2.215(15) 2_666
Cl2A C24 1.704(12) 2_666

loop_
_geom_torsion_atom_site_label_1
_geom_torsion_atom_site_label_2
_geom_torsion_atom_site_label_3
_geom_torsion_atom_site_label_4
_geom_torsion
_geom_torsion_site_symmetry_4
Os1 N3 C4 C5 176.5(2) .
Os1 N3 C4 C6 -4.3(4) .
Os1 C7 C8 C9 178.4(3) .
Os1 C15A C16A C17A -51.6(5) .
Os1 C15A C20A C19A 54.1(5) .
Os1 C15A C21A C22A -168.2(6) .
Os1 C15A C21A C23A 64.6(8) .
Os1 C16A C17A C18A -48.6(5) .
Os1 C17A C18A C19A -57.2(5) .
Os1 C17A C18A C24A 123.4(7) .
Os1 C18A C19A C20A -54.2(5) .
Os1 C19A C20A C15A -56.2(5) .
Os1 C15B C16B C17B -57.8(4) .
Os1 C15B C20B C19B 55.3(5) .
Os1 C15B C21B C22B -70.7(16) .
Os1 C15B C21B C23B 163.4(10) .
Os1 C16B C17B C18B -56.3(3) .
Os1 C17B C18B C0AA 123.3(13) .
Os1 C17B C18B C19B -52.5(3) .
Os1 C18B C19B C20B -50.3(3) .
Os1 C19B C20B C15B -51.6(4) .
N1 N2 N3 Os1 -176.1(2) .
N1 N2 N3 C4 -0.2(3) .
N2 N1 C5 C4 -0.3(4) .
N2 N1 C12A C13 -83(3) .
N2 N1 C6B C13 -92(5) .
N2 N3 C4 C5 0.0(4) .
N2 N3 C4 C6 179.2(3) .
N3 C4 C5 N1 0.1(4) .
N3 C4 C6 C7 0.7(4) .
N3 C4 C6 C11 -178.4(3) .
C4 C6 C7 Os1 3.1(4) .
C4 C6 C7 C8 -176.4(3) .
C4 C6 C11 C10 177.8(3) .
C5 N1 N2 N3 0.3(4) .
C5 N1 C12A C13 91(3) .
C5 N1 C6B C13 82(5) .
C5 C4 C6 C7 179.6(4) .
C5 C4 C6 C11 0.5(6) .
C6 C4 C5 N1 -178.8(4) .
C6 C7 C8 C9 -2.1(5) .
C7 C6 C11 C10 -1.3(5) .
C7 C8 C9 C10 0.2(5) .
C8 C9 C10 C11 1.4(6) .
C9 C10 C11 C6 -0.9(5) .
C11 C6 C7 Os1 -177.8(3) .
C11 C6 C7 C8 2.7(5) .
O1A C13 C12A N1 -12(3) .
O1A C13 O1B C8B 84(14) .
O1A C13 C6B N1 -1(7) .
O2A C13 O1A C14A 8.8(19) .
O2A C13 C12A N1 160.8(19) .
O2A C13 O1B C8B -3(4) .
O2A C13 C6B N1 166(3) .
C12A N1 N2 N3 175.2(5) .
C12A N1 C5 C4 -174.9(5) .
C12A N1 C6B C13 85(10) .
C12A C13 O1A C14A -178(2) .
C12A C13 O1B C8B -175(3) .
C12A C13 C6B N1 -85(10) .
C15A C16A C17A Os1 50.0(5) .
C15A C16A C17A C18A 1.4(8) .
C16A C15A C20A Os1 -57.7(5) .
C16A C15A C20A C19A -3.6(8) .
C16A C15A C21A C22A -75.4(8) .
C16A C15A C21A C23A 157.3(6) .
C16A C17A C18A Os1 51.0(5) .
C16A C17A C18A C19A -6.1(8) .
C16A C17A C18A C24A 174.4(8) .
C17A C18A C19A Os1 60.5(5) .
C17A C18A C19A C20A 6.2(8) .
C18A C19A C20A Os1 54.8(5) .
C18A C19A C20A C15A -1.4(9) .
C20A C15A C16A Os1 55.2(5) .
C20A C15A C16A C17A 3.6(8) .
C20A C15A C21A C22A 104.0(8) .
C20A C15A C21A C23A -23.2(8) .
C21A C15A C16A Os1 -125.4(5) .
C21A C15A C16A C17A -176.9(6) .
C21A C15A C20A Os1 122.8(5) .
C21A C15A C20A C19A 177.0(6) .
C24A C18A C19A Os1 -120.1(8) .
C24A C18A C19A C20A -174.4(8) .
C0AA C18B C19B Os1 -125.8(13) .
C0AA C18B C19B C20B -176.0(14) .
O1B C13 O1A C14A -93(15) .
O1B C13 C12A N1 -27(4) .
O1B C13 C6B N1 -16(7) .
O2B C13 O1A C14A -9(3) .
O2B C13 C12A N1 178(3) .
O2B C13 O1B C8B -22(4) .
O2B C13 C6B N1 -176(4) .
C6B N1 N2 N3 175.6(7) .
C6B N1 C5 C4 -174.6(10) .
C6B N1 C12A C13 -86(10) .
C6B C13 O1A C14A 176(4) .
C6B C13 C12A N1 86(10) .
C6B C13 O1B C8B 180(4) .
C15B C16B C17B Os1 56.3(3) .
C15B C16B C17B C18B 0.0 .
C16B C15B C20B Os1 -55.3(5) .
C16B C15B C20B C19B 0.0 .
C16B C15B C21B C22B 17.2(17) .
C16B C15B C21B C23B -108.7(13) .
C16B C17B C18B Os1 52.5(3) .
C16B C17B C18B C0AA 175.8(14) .
C16B C17B C18B C19B 0.0 .
C17B C18B C19B Os1 50.3(3) .
C17B C18B C19B C20B 0.0 .
C18B C19B C20B Os1 51.6(4) .
C18B C19B C20B C15B 0.0 .
C20B C15B C16B Os1 57.8(4) .
C20B C15B C16B C17B 0.0 .
C20B C15B C21B C22B -163.2(12) .
C20B C15B C21B C23B 71.0(13) .
C21B C15B C16B Os1 -122.5(9) .
C21B C15B C16B C17B 179.6(11) .
C21B C15B C20B Os1 125.0(9) .
C21B C15B C20B C19B -179.6(10) .
Cl2B C24 Cl2A C24 164(2) 2_666
Cl3B C24 Cl2B C24 11.6(7) 2_666
Cl3B C24 Cl2A C24 5.4(6) 2_666
Cl2A C24 Cl2B C24 -12.0(18) 2_666
Cl3A C24 Cl2B C24 30.4(10) 2_666
Cl3A C24 Cl2A C24 19.5(6) 2_666
